data_2015240
loop_
_publ_author_name
'Rozycka-Sokolowska, Ewa'
'Marciniak, Bernard'
'Pavlyuk, Volodymyr'

_publ_section_title
;
 2,2'-Isopropylidenediphenol
;
_journal_coeditor_code GA1119
_journal_issue 4
_journal_name_full 'Acta Crystallographica Section C'
_journal_page_first o162
_journal_page_last o164
_journal_paper_doi 10.1107/S0108270106004070
_journal_volume 62
_journal_year 2006
_chemical_formula_iupac 'C15 H16 O2'
_chemical_formula_moiety 'C15 H16 O2'
_chemical_formula_sum 'C15 H16 O2'
_chemical_formula_weight 228.28
_chemical_name_common 2,2'-isopropylidenediphenol
_chemical_name_systematic
;
2,2'-Isopropylidenediphenol
;
_space_group_IT_number 19
_symmetry_cell_setting orthorhombic
_symmetry_space_group_name_Hall 'P 2ac 2ab'
_symmetry_space_group_name_H-M 'P 21 21 21'
_atom_sites_solution_hydrogens geom
_atom_sites_solution_primary direct
_atom_sites_solution_secondary difmap
_audit_creation_method SHELXL-97
_cell_angle_alpha 90.00
_cell_angle_beta 90.00
_cell_angle_gamma 90.00
_cell_formula_units_Z 4
_cell_length_a 7.0320(10)
_cell_length_b 10.419(2)
_cell_length_c 17.017(3)
_cell_measurement_reflns_used 35
_cell_measurement_temperature 288.0(10)
_cell_measurement_theta_max 20
_cell_measurement_theta_min 6
_cell_volume 1246.8(4)
_computing_cell_refinement KM4B8
_computing_data_collection 'KM4B8 (Ga\/ldecki et al., 1996)'
_computing_data_reduction KM4B8
_computing_molecular_graphics 'PLATON (Spek,2000) and MERCURY1.4 (Bruno <i>et al.</i>,  2002)'
_computing_publication_material 'SHELXL97 (Sheldrick, 1997)'
_computing_structure_refinement 'SHELXL97 (Sheldrick, 1997)'
_computing_structure_solution 'SHELXS97 (Sheldrick, 1990)'
_diffrn_ambient_temperature 288.0(10)
_diffrn_measured_fraction_theta_full 0.999
_diffrn_measured_fraction_theta_max 0.999
_diffrn_measurement_device 'Kuma KM-4 diffractometer'
_diffrn_measurement_method \w--2\q
_diffrn_radiation_monochromator graphite
_diffrn_radiation_source 'fine-focus sealed tube'
_diffrn_radiation_type CuK\a
_diffrn_radiation_wavelength 1.54180
_diffrn_reflns_av_R_equivalents 0.0305
_diffrn_reflns_av_sigmaI/netI 0.0148
_diffrn_reflns_limit_h_max 8
_diffrn_reflns_limit_h_min -8
_diffrn_reflns_limit_k_max 12
_diffrn_reflns_limit_k_min -10
_diffrn_reflns_limit_l_max 20
_diffrn_reflns_limit_l_min -14
_diffrn_reflns_number 8248
_diffrn_reflns_theta_full 68.09
_diffrn_reflns_theta_max 68.09
_diffrn_reflns_theta_min 4.98
_diffrn_standards_decay_% 1.89
_diffrn_standards_interval_count 100
_diffrn_standards_number 3
_exptl_absorpt_coefficient_mu 0.631
_exptl_absorpt_correction_type none
_exptl_crystal_colour colourless
_exptl_crystal_density_diffrn 1.216
_exptl_crystal_density_method 'not measured'
_exptl_crystal_description table
_exptl_crystal_F_000 488
_exptl_crystal_size_max 0.23
_exptl_crystal_size_mid 0.21
_exptl_crystal_size_min 0.11
_refine_diff_density_max 0.146
_refine_diff_density_min -0.091
_refine_ls_extinction_coef 0.0042(6)
_refine_ls_extinction_expression Fc^*^=kFc[1+0.001xFc^2^\l^3^/sin(2\q)]^-1/4^
_refine_ls_extinction_method SHELXL97
_refine_ls_goodness_of_fit_ref 1.030
_refine_ls_hydrogen_treatment mixed
_refine_ls_matrix_type full
_refine_ls_number_parameters 165
_refine_ls_number_reflns 1343
_refine_ls_number_restraints 0
_refine_ls_restrained_S_all 1.030
_refine_ls_R_factor_all 0.0342
_refine_ls_R_factor_gt 0.0252
_refine_ls_shift/su_max 0.000
_refine_ls_shift/su_mean 0.000
_refine_ls_structure_factor_coef Fsqd
_refine_ls_weighting_details 'calc w=1/[\s^2^(Fo^2^)+(0.0439P)^2^+0.0854P] where P=(Fo^2^+2Fc^2^)/3'
_refine_ls_weighting_scheme calc
_refine_ls_wR_factor_gt 0.0670
_refine_ls_wR_factor_ref 0.0714
_reflns_number_gt 1163
_reflns_number_total 1343
_reflns_threshold_expression I>2\s(I)
_cod_data_source_file ga1119.cif
_cod_data_source_block I
_cod_database_code 2015240
_cod_database_fobs_code 2015240

loop_
_symmetry_equiv_pos_as_xyz
'x, y, z'
'-x+1/2, -y, z+1/2'
'-x, y+1/2, -z+1/2'
'x+1/2, -y+1/2, -z'

loop_
_atom_site_type_symbol
_atom_site_label
_atom_site_fract_x
_atom_site_fract_y
_atom_site_fract_z
_atom_site_U_iso_or_equiv
_atom_site_adp_type
_atom_site_calc_flag
_atom_site_refinement_flags
_atom_site_occupancy
O O17 0.39327(18) 0.26163(12) 0.29360(7) 0.0484(3) Uani d . 1
O O7 0.7311(2) 0.01843(12) 0.18298(7) 0.0557(3) Uani d . 1
C C1 0.4967(3) 0.30348(16) 0.10850(9) 0.0459(4) Uani d . 1
H H1 0.5018 0.3922 0.1142 0.055 Uiso calc R 1
C C2 0.3666(3) 0.25170(19) 0.05626(10) 0.0535(5) Uani d . 1
H H2 0.2868 0.3049 0.0273 0.064 Uiso calc R 1
C C3 0.3569(3) 0.1208(2) 0.04771(11) 0.0570(5) Uani d . 1
H H3 0.2691 0.0849 0.0133 0.068 Uiso calc R 1
C C4 0.4774(3) 0.04239(18) 0.09022(9) 0.0514(4) Uani d . 1
H H4 0.4702 -0.0462 0.0842 0.062 Uiso calc R 1
C C5 0.6090(3) 0.09462(15) 0.14169(9) 0.0420(4) Uani d . 1
C C6 0.6205(2) 0.22800(15) 0.15306(9) 0.0393(4) Uani d . 1
C C8 0.7634(2) 0.28554(15) 0.21121(9) 0.0420(4) Uani d . 1
C C9 0.7402(3) 0.43219(17) 0.21978(11) 0.0558(5) Uani d . 1
H H9A 0.7649 0.4727 0.1702 0.084 Uiso calc R 1
H H9B 0.8285 0.4636 0.2583 0.084 Uiso calc R 1
H H9C 0.6128 0.4515 0.2362 0.084 Uiso calc R 1
C C10 0.9648(2) 0.2627(2) 0.17801(12) 0.0589(5) Uani d . 1
H H10A 0.9933 0.1726 0.1795 0.088 Uiso calc R 1
H H10B 1.0559 0.3086 0.2092 0.088 Uiso calc R 1
H H10C 0.9703 0.2926 0.1247 0.088 Uiso calc R 1
C C11 0.8911(3) 0.18601(19) 0.33816(11) 0.0563(5) Uani d . 1
H H11 1.0121 0.1889 0.3161 0.068 Uiso calc R 1
C C12 0.8705(3) 0.1408(2) 0.41399(11) 0.0671(6) Uani d . 1
H H12 0.9767 0.1138 0.4421 0.080 Uiso calc R 1
C C13 0.6939(4) 0.1356(2) 0.44797(11) 0.0633(6) Uani d . 1
H H13 0.6798 0.1055 0.4991 0.076 Uiso calc R 1
C C14 0.5374(3) 0.17537(18) 0.40581(10) 0.0530(5) Uani d . 1
H H14 0.4172 0.1723 0.4285 0.064 Uiso calc R 1
C C15 0.5588(2) 0.21977(15) 0.32982(9) 0.0414(4) Uani d . 1
C C16 0.7371(2) 0.22736(15) 0.29373(9) 0.0411(4) Uani d . 1
H H17 0.405(3) 0.261(2) 0.2435(12) 0.071(7) Uiso d . 1
H H7 0.688(4) -0.060(3) 0.1781(14) 0.094(9) Uiso d . 1

loop_
_atom_site_aniso_label
_atom_site_aniso_U_11
_atom_site_aniso_U_22
_atom_site_aniso_U_33
_atom_site_aniso_U_12
_atom_site_aniso_U_13
_atom_site_aniso_U_23
O17 0.0408(6) 0.0561(7) 0.0483(7) 0.0024(6) 0.0027(5) -0.0003(6)
O7 0.0641(8) 0.0425(7) 0.0606(7) 0.0081(6) -0.0118(7) 0.0034(5)
C1 0.0480(9) 0.0465(9) 0.0433(9) 0.0069(8) 0.0022(7) 0.0064(7)
C2 0.0510(10) 0.0666(12) 0.0428(9) 0.0099(9) -0.0048(8) 0.0086(8)
C3 0.0592(11) 0.0696(12) 0.0421(9) -0.0063(10) -0.0091(9) -0.0028(9)
C4 0.0658(11) 0.0486(9) 0.0398(8) -0.0030(9) -0.0012(9) -0.0028(7)
C5 0.0469(9) 0.0429(8) 0.0362(8) 0.0038(7) 0.0012(7) 0.0019(6)
C6 0.0378(8) 0.0437(8) 0.0363(8) 0.0026(7) 0.0045(6) 0.0035(6)
C8 0.0389(8) 0.0429(8) 0.0443(8) -0.0016(7) 0.0003(7) 0.0032(6)
C9 0.0643(12) 0.0423(9) 0.0609(10) -0.0102(9) -0.0008(10) 0.0042(8)
C10 0.0413(9) 0.0774(12) 0.0579(11) -0.0019(9) 0.0043(8) 0.0058(10)
C11 0.0526(10) 0.0650(11) 0.0514(10) 0.0081(9) -0.0082(9) 0.0004(9)
C12 0.0726(13) 0.0780(14) 0.0505(11) 0.0123(12) -0.0146(11) 0.0066(10)
C13 0.0904(16) 0.0601(11) 0.0393(9) 0.0003(11) -0.0055(10) 0.0054(9)
C14 0.0666(12) 0.0474(9) 0.0448(9) -0.0058(9) 0.0072(9) -0.0022(8)
C15 0.0475(9) 0.0348(7) 0.0420(8) -0.0003(7) -0.0003(7) -0.0026(6)
C16 0.0440(8) 0.0381(7) 0.0414(8) 0.0002(7) -0.0032(7) -0.0015(6)

loop_
_atom_type_symbol
_atom_type_description
_atom_type_scat_dispersion_real
_atom_type_scat_dispersion_imag
_atom_type_scat_source
C C 0.0181 0.0000 'International Tables Vol C Tables 4.2.6.8 and 6.1.1.4'
H H 0.0000 0.0000 'International Tables Vol C Tables 4.2.6.8 and 6.1.1.4'
O O 0.0492 0.0000 'International Tables Vol C Tables 4.2.6.8 and 6.1.1.4'

loop_
_geom_angle_atom_site_label_1
_geom_angle_atom_site_label_2
_geom_angle_atom_site_label_3
_geom_angle
C15 O17 H17 111.0(16)
C5 O7 H7 106.1(17)
C2 C1 C6 122.74(16)
C2 C1 H1 118.6
C6 C1 H1 118.6
C3 C2 C1 119.19(17)
C3 C2 H2 120.4
C1 C2 H2 120.4
C2 C3 C4 120.10(18)
C2 C3 H3 120.0
C4 C3 H3 120.0
C3 C4 C5 120.55(17)
C3 C4 H4 119.7
C5 C4 H4 119.7
O7 C5 C4 121.16(15)
O7 C5 C6 117.93(15)
C4 C5 C6 120.91(16)
C1 C6 C5 116.50(15)
C1 C6 C8 122.61(14)
C5 C6 C8 120.88(15)
C6 C8 C16 110.85(13)
C6 C8 C10 107.76(14)
C16 C8 C10 112.53(14)
C6 C8 C9 112.27(15)
C16 C8 C9 106.90(14)
C10 C8 C9 106.51(16)
C8 C9 H9A 109.5
C8 C9 H9B 109.5
H9A C9 H9B 109.5
C8 C9 H9C 109.5
H9A C9 H9C 109.5
H9B C9 H9C 109.5
C8 C10 H10A 109.5
C8 C10 H10B 109.5
H10A C10 H10B 109.5
C8 C10 H10C 109.5
H10A C10 H10C 109.5
H10B C10 H10C 109.5
C12 C11 C16 122.17(19)
C12 C11 H11 118.9
C16 C11 H11 118.9
C13 C12 C11 120.15(19)
C13 C12 H12 119.9
C11 C12 H12 119.9
C12 C13 C14 119.49(17)
C12 C13 H13 120.3
C14 C13 H13 120.3
C13 C14 C15 120.09(18)
C13 C14 H14 120.0
C15 C14 H14 120.0
C14 C15 O17 115.46(16)
C14 C15 C16 121.82(17)
O17 C15 C16 122.65(14)
C11 C16 C15 116.26(14)
C11 C16 C8 121.64(16)
C15 C16 C8 122.00(14)

loop_
_geom_bond_atom_site_label_1
_geom_bond_atom_site_label_2
_geom_bond_distance
O17 C15 1.387(2)
O17 H17 0.86(2)
O7 C5 1.3642(19)
O7 H7 0.87(3)
C1 C2 1.385(3)
C1 C6 1.397(2)
C1 H1 0.9300
C2 C3 1.373(3)
C2 H2 0.9300
C3 C4 1.382(3)
C3 H3 0.9300
C4 C5 1.386(2)
C4 H4 0.9300
C5 C6 1.405(2)
C6 C8 1.533(2)
C8 C16 1.541(2)
C8 C10 1.543(2)
C8 C9 1.543(2)
C9 H9A 0.9600
C9 H9B 0.9600
C9 H9C 0.9600
C10 H10A 0.9600
C10 H10B 0.9600
C10 H10C 0.9600
C11 C12 1.381(3)
C11 C16 1.389(2)
C11 H11 0.9300
C12 C13 1.371(3)
C12 H12 0.9300
C13 C14 1.377(3)
C13 H13 0.9300
C14 C15 1.382(2)
C14 H14 0.9300
C15 C16 1.399(2)

loop_
_geom_torsion_atom_site_label_1
_geom_torsion_atom_site_label_2
_geom_torsion_atom_site_label_3
_geom_torsion_atom_site_label_4
_geom_torsion
C6 C1 C2 C3 0.4(3)
C1 C2 C3 C4 -0.7(3)
C2 C3 C4 C5 -0.1(3)
C3 C4 C5 O7 -178.84(16)
C3 C4 C5 C6 1.3(3)
C2 C1 C6 C5 0.8(3)
C2 C1 C6 C8 -179.60(16)
O7 C5 C6 C1 178.51(14)
C4 C5 C6 C1 -1.6(3)
O7 C5 C6 C8 -1.1(2)
C4 C5 C6 C8 178.79(14)
C1 C6 C8 C16 124.83(16)
C5 C6 C8 C16 -55.6(2)
C1 C6 C8 C10 -111.63(18)
C5 C6 C8 C10 67.9(2)
C1 C6 C8 C9 5.3(2)
C5 C6 C8 C9 -175.08(15)
C16 C11 C12 C13 -0.1(3)
C11 C12 C13 C14 0.2(3)
C12 C13 C14 C15 0.1(3)
C13 C14 C15 O17 -177.82(17)
C13 C14 C15 C16 -0.8(3)
C12 C11 C16 C15 -0.5(3)
C12 C11 C16 C8 176.07(18)
C14 C15 C16 C11 0.9(2)
O17 C15 C16 C11 177.76(16)
C14 C15 C16 C8 -175.65(15)
O17 C15 C16 C8 1.2(2)
C6 C8 C16 C11 134.19(17)
C10 C8 C16 C11 13.4(2)
C9 C8 C16 C11 -103.16(19)
C6 C8 C16 C15 -49.4(2)
C10 C8 C16 C15 -170.19(15)
C9 C8 C16 C15 73.22(19)

loop_
_cod_related_entry_id
_cod_related_entry_database
_cod_related_entry_code
1 ChemSpider 501736
